data_4343053
loop_
_publ_author_name
'Chang, Hao-Ching'
'Lo, Feng-Chun'
'Liu, Wen-Chi'
'Lin, Tsung-Han'
'Liaw, Wen-Feng'
'Kuo, Ting-Shen'
'Lee, Way-Zen'

_publ_section_title
;
 Ambient Stable Trigonal Bipyramidal Copper(III) Complexes Equipped with
 an Exchangeable Axial Ligand.
;
_journal_issue 11
_journal_name_full 'Inorganic chemistry'
_journal_page_first 5527
_journal_page_last 5533
_journal_paper_doi 10.1021/acs.inorgchem.5b00603
_journal_volume 54
_journal_year 2015
_chemical_formula_moiety 'C33 H48 Cu N2 P S3 Si3, 0.5(C6 H6)'
_chemical_formula_sum 'C36 H51 Cu N2 P S3 Si3'
_chemical_formula_weight 786.75
_chemical_name_systematic
;
 ?
;
_space_group_IT_number 2
_symmetry_cell_setting triclinic
_symmetry_space_group_name_Hall '-P 1'
_symmetry_space_group_name_H-M 'P -1'
_atom_sites_solution_hydrogens geom
_atom_sites_solution_primary direct
_atom_sites_solution_secondary difmap
_audit_creation_method SHELXL-97
_cell_angle_alpha 110.765(2)
_cell_angle_beta 98.845(2)
_cell_angle_gamma 105.154(2)
_cell_formula_units_Z 2
_cell_length_a 10.0970(4)
_cell_length_b 15.1624(6)
_cell_length_c 15.3101(7)
_cell_measurement_reflns_used 0
_cell_measurement_temperature 200(2)
_cell_measurement_theta_max 0
_cell_measurement_theta_min 0
_cell_volume 2035.04(16)
_computing_molecular_graphics 'Ortep-3 for Windows (Farrugia, 1997)'
_computing_publication_material 'WinGX publication routines (Farrugia, 1999)'
_computing_structure_refinement 'SHELXL-97 (Sheldrick, 1997)'
_computing_structure_solution 'SHELXS-86 (Sheldrick, 1986)'
_diffrn_ambient_temperature 200(2)
_diffrn_measured_fraction_theta_full 0.994
_diffrn_measured_fraction_theta_max 0.994
_diffrn_radiation_monochromator graphite
_diffrn_radiation_source 'fine-focus sealed tube'
_diffrn_radiation_type MoK\a
_diffrn_radiation_wavelength 0.71073
_diffrn_reflns_av_R_equivalents 0.0295
_diffrn_reflns_av_sigmaI/netI 0.0444
_diffrn_reflns_limit_h_max 12
_diffrn_reflns_limit_h_min -12
_diffrn_reflns_limit_k_max 18
_diffrn_reflns_limit_k_min -15
_diffrn_reflns_limit_l_max 12
_diffrn_reflns_limit_l_min -18
_diffrn_reflns_number 18195
_diffrn_reflns_theta_full 25.31
_diffrn_reflns_theta_max 25.31
_diffrn_reflns_theta_min 1.63
_exptl_absorpt_coefficient_mu 0.845
_exptl_absorpt_correction_T_max 0.9833
_exptl_absorpt_correction_T_min 0.7977
_exptl_absorpt_correction_type multi-scan
_exptl_crystal_colour black
_exptl_crystal_density_diffrn 1.284
_exptl_crystal_density_method 'not measured'
_exptl_crystal_description prism
_exptl_crystal_F_000 830
_exptl_crystal_size_max 0.28
_exptl_crystal_size_mid 0.13
_exptl_crystal_size_min 0.02
_refine_diff_density_max 0.470
_refine_diff_density_min -0.338
_refine_diff_density_rms 0.060
_refine_ls_extinction_method none
_refine_ls_goodness_of_fit_ref 1.012
_refine_ls_hydrogen_treatment constr
_refine_ls_matrix_type full
_refine_ls_number_parameters 415
_refine_ls_number_reflns 7383
_refine_ls_number_restraints 0
_refine_ls_restrained_S_all 1.012
_refine_ls_R_factor_all 0.0535
_refine_ls_R_factor_gt 0.0363
_refine_ls_shift/su_max 0.000
_refine_ls_shift/su_mean 0.000
_refine_ls_structure_factor_coef Fsqd
_refine_ls_weighting_details 'calc w=1/[\s^2^(Fo^2^)+(0.0534P)^2^+0.2210P] where P=(Fo^2^+2Fc^2^)/3'
_refine_ls_weighting_scheme calc
_refine_ls_wR_factor_gt 0.0874
_refine_ls_wR_factor_ref 0.0958
_reflns_number_gt 5830
_reflns_number_total 7383
_reflns_threshold_expression >2sigma(I)
_cod_data_source_file ic5b00603_si_002.cif
_cod_data_source_block a16593
_cod_depositor_comments
;
Adding full bibliography for 4343051--4343053.cif.

2021-04-15
Z value and formula fixed to values more according to usual
chemical conventions.                 miguel
;
_cod_original_formula_sum 'C72 H102 Cu2 N4 P2 S6 Si6'
_cod_original_formula_weight 1573.50
_cod_original_formula_moiety 'C72 H102 Cu2 N4 P2 S6 Si6'
_cod_original_formula_units_Z 1
_cod_original_cell_volume 2035.04(15)
_cod_database_code 4343053

loop_
_symmetry_equiv_pos_as_xyz
'x, y, z'
'-x, -y, -z'

loop_
_atom_site_label
_atom_site_type_symbol
_atom_site_fract_x
_atom_site_fract_y
_atom_site_fract_z
_atom_site_U_iso_or_equiv
_atom_site_adp_type
_atom_site_occupancy
_atom_site_symmetry_multiplicity
_atom_site_calc_flag
_atom_site_refinement_flags
C1 C 0.4113(2) 0.76770(18) 0.23821(17) 0.0241(5) Uani 1 1 d .
C2 C 0.3138(2) 0.71317(18) 0.27252(17) 0.0245(5) Uani 1 1 d .
C3 C 0.3591(3) 0.66123(18) 0.32554(17) 0.0268(6) Uani 1 1 d .
C4 C 0.1744(4) 0.6792(3) 0.4697(2) 0.0587(9) Uani 1 1 d .
H4A H 0.1165 0.7059 0.4354 0.088 Uiso 1 1 calc R
H4B H 0.2553 0.7348 0.5203 0.088 Uiso 1 1 calc R
H4C H 0.1160 0.6424 0.4996 0.088 Uiso 1 1 calc R
C5 C 0.0896(3) 0.4860(3) 0.2864(2) 0.0631(10) Uani 1 1 d .
H5A H 0.0306 0.5114 0.2513 0.095 Uiso 1 1 calc R
H5B H 0.0319 0.4491 0.3165 0.095 Uiso 1 1 calc R
H5C H 0.1263 0.4411 0.2410 0.095 Uiso 1 1 calc R
C6 C 0.3508(4) 0.5430(2) 0.4490(2) 0.0598(9) Uani 1 1 d .
H6A H 0.2921 0.5071 0.4794 0.090 Uiso 1 1 calc R
H6B H 0.4321 0.5986 0.4991 0.090 Uiso 1 1 calc R
H6C H 0.3857 0.4967 0.4034 0.090 Uiso 1 1 calc R
C7 C 0.4988(3) 0.66122(19) 0.33279(18) 0.0332(6) Uani 1 1 d .
H7 H 0.5314 0.6250 0.3656 0.040 Uiso 1 1 calc R
C8 C 0.5926(3) 0.7115(2) 0.2945(2) 0.0375(7) Uani 1 1 d .
H8 H 0.6858 0.7076 0.3000 0.045 Uiso 1 1 calc R
C9 C 0.5500(3) 0.76704(19) 0.24839(18) 0.0303(6) Uani 1 1 d .
H9 H 0.6143 0.8040 0.2242 0.036 Uiso 1 1 calc R
C10 C 0.4329(2) 0.86341(18) 0.10289(18) 0.0259(6) Uani 1 1 d .
C11 C 0.3739(2) 0.78752(18) 0.00843(18) 0.0236(5) Uani 1 1 d .
C12 C 0.4409(2) 0.79121(19) -0.06538(18) 0.0264(6) Uani 1 1 d .
C13 C 0.2033(3) 0.7306(2) -0.2413(2) 0.0466(8) Uani 1 1 d .
H13A H 0.1333 0.7184 -0.2054 0.070 Uiso 1 1 calc R
H13B H 0.1603 0.6878 -0.3107 0.070 Uiso 1 1 calc R
H13C H 0.2333 0.8012 -0.2310 0.070 Uiso 1 1 calc R
C14 C 0.3167(3) 0.5666(2) -0.2172(2) 0.0426(7) Uani 1 1 d .
H14A H 0.2487 0.5509 -0.1810 0.064 Uiso 1 1 calc R
H14B H 0.4039 0.5548 -0.1945 0.064 Uiso 1 1 calc R
H14C H 0.2742 0.5236 -0.2866 0.064 Uiso 1 1 calc R
C15 C 0.4897(3) 0.7265(3) -0.2684(2) 0.0656(11) Uani 1 1 d .
H15A H 0.5745 0.7113 -0.2474 0.098 Uiso 1 1 calc R
H15B H 0.5175 0.7973 -0.2574 0.098 Uiso 1 1 calc R
H15C H 0.4444 0.6842 -0.3376 0.098 Uiso 1 1 calc R
C16 C 0.5666(3) 0.8737(2) -0.0371(2) 0.0367(7) Uani 1 1 d .
H16 H 0.6145 0.8785 -0.0849 0.044 Uiso 1 1 calc R
C17 C 0.6247(3) 0.9487(2) 0.0566(2) 0.0422(7) Uani 1 1 d .
H17 H 0.7102 1.0027 0.0720 0.051 Uiso 1 1 calc R
C18 C 0.5569(3) 0.9436(2) 0.1270(2) 0.0350(6) Uani 1 1 d .
H18 H 0.5945 0.9944 0.1914 0.042 Uiso 1 1 calc R
C19 C 0.3575(2) 0.95609(18) 0.28303(17) 0.0248(6) Uani 1 1 d .
C20 C 0.2522(2) 0.99527(17) 0.26000(17) 0.0234(5) Uani 1 1 d .
C21 C 0.2539(3) 1.08918(18) 0.32496(18) 0.0261(6) Uani 1 1 d .
C22 C -0.0661(3) 1.0608(2) 0.2952(2) 0.0433(7) Uani 1 1 d .
H22A H -0.0609 1.0512 0.3555 0.065 Uiso 1 1 calc R
H22B H -0.0926 0.9957 0.2401 0.065 Uiso 1 1 calc R
H22C H -0.1380 1.0919 0.2866 0.065 Uiso 1 1 calc R
C23 C 0.1566(3) 1.2674(2) 0.4059(3) 0.0600(10) Uani 1 1 d .
H23A H 0.2494 1.3121 0.4101 0.090 Uiso 1 1 calc R
H23B H 0.1613 1.2578 0.4662 0.090 Uiso 1 1 calc R
H23C H 0.0835 1.2972 0.3963 0.090 Uiso 1 1 calc R
C24 C 0.1014(3) 1.1621(2) 0.1865(2) 0.0472(8) Uani 1 1 d .
H24A H 0.1944 1.2066 0.1906 0.071 Uiso 1 1 calc R
H24B H 0.0287 1.1924 0.1772 0.071 Uiso 1 1 calc R
H24C H 0.0765 1.0971 0.1316 0.071 Uiso 1 1 calc R
C25 C 0.3650(3) 1.13841(18) 0.41098(19) 0.0303(6) Uani 1 1 d .
H25 H 0.3705 1.2024 0.4556 0.036 Uiso 1 1 calc R
C26 C 0.4673(3) 1.09880(19) 0.43454(19) 0.0331(6) Uani 1 1 d .
H26 H 0.5393 1.1349 0.4946 0.040 Uiso 1 1 calc R
C27 C 0.4644(3) 1.00657(18) 0.37047(18) 0.0290(6) Uani 1 1 d .
H27 H 0.5337 0.9784 0.3858 0.035 Uiso 1 1 calc R
C28 C -0.1363(3) 0.70752(19) -0.03480(19) 0.0305(6) Uani 1 1 d .
H28A H -0.0735 0.6963 -0.0783 0.037 Uiso 1 1 calc R
H28B H -0.1263 0.7794 -0.0092 0.037 Uiso 1 1 calc R
C29 C -0.2924(3) 0.6429(2) -0.0925(2) 0.0363(7) Uani 1 1 d .
H29A H -0.3466 0.6871 -0.0987 0.044 Uiso 1 1 calc R
H29B H -0.2953 0.5980 -0.1586 0.044 Uiso 1 1 calc R
C30 C -0.2839(3) 0.5125(2) -0.0419(2) 0.0388(7) Uani 1 1 d .
H30A H -0.2989 0.4634 -0.1088 0.047 Uiso 1 1 calc R
H30B H -0.3230 0.4751 -0.0048 0.047 Uiso 1 1 calc R
C31 C -0.1223(3) 0.56967(18) 0.00622(19) 0.0297(6) Uani 1 1 d .
H31A H -0.0898 0.5501 0.0587 0.036 Uiso 1 1 calc R
H31B H -0.0689 0.5515 -0.0426 0.036 Uiso 1 1 calc R
C32 C -0.1848(3) 0.7032(2) 0.11333(19) 0.0326(6) Uani 1 1 d .
H32A H -0.1643 0.7766 0.1441 0.039 Uiso 1 1 calc R
H32B H -0.1642 0.6803 0.1653 0.039 Uiso 1 1 calc R
C33 C -0.3439(3) 0.6494(2) 0.05508(19) 0.0377(7) Uani 1 1 d .
H33A H -0.3940 0.6101 0.0873 0.045 Uiso 1 1 calc R
H33B H -0.3887 0.7001 0.0546 0.045 Uiso 1 1 calc R
C34 C -0.0344(4) 0.9035(3) 0.4314(2) 0.0597(9) Uani 1 1 d .
H34 H -0.0595 0.8369 0.3839 0.072 Uiso 1 1 calc R
C35 C 0.1051(4) 0.9655(3) 0.4660(2) 0.0574(9) Uani 1 1 d .
H35 H 0.1772 0.9422 0.4432 0.069 Uiso 1 1 calc R
C36 C 0.1395(4) 1.0623(3) 0.5342(2) 0.0578(9) Uani 1 1 d .
H36 H 0.2359 1.1061 0.5580 0.069 Uiso 1 1 calc R
N1 N -0.09227(19) 0.68067(14) 0.04741(14) 0.0217(4) Uani 1 1 d .
N2 N -0.3596(2) 0.58240(16) -0.04462(16) 0.0314(5) Uani 1 1 d .
Si1 Si 0.24144(8) 0.59321(6) 0.38222(6) 0.0366(2) Uani 1 1 d .
Si2 Si 0.36094(8) 0.70087(6) -0.19721(5) 0.03234(19) Uani 1 1 d .
Si3 Si 0.11035(8) 1.14360(5) 0.30154(6) 0.03266(19) Uani 1 1 d .
P1 P 0.33791(6) 0.83984(5) 0.18668(5) 0.02316(15) Uani 1 1 d .
S1 S 0.13775(7) 0.71415(6) 0.24697(5) 0.03350(17) Uani 1 1 d .
S2 S 0.21413(7) 0.69073(5) -0.01165(5) 0.02805(16) Uani 1 1 d .
S3 S 0.12261(7) 0.92110(5) 0.14685(5) 0.03353(17) Uani 1 1 d .
Cu1 Cu 0.11583(3) 0.75679(2) 0.11478(2) 0.02343(10) Uani 1 1 d .

loop_
_atom_site_aniso_label
_atom_site_aniso_U_11
_atom_site_aniso_U_22
_atom_site_aniso_U_33
_atom_site_aniso_U_23
_atom_site_aniso_U_13
_atom_site_aniso_U_12
C1 0.0238(13) 0.0281(14) 0.0170(13) 0.0063(11) 0.0033(10) 0.0090(11)
C2 0.0218(13) 0.0277(14) 0.0173(13) 0.0039(11) 0.0010(10) 0.0081(11)
C3 0.0305(14) 0.0263(13) 0.0160(13) 0.0042(11) -0.0011(11) 0.0086(11)
C4 0.071(2) 0.070(2) 0.045(2) 0.0309(19) 0.0297(18) 0.023(2)
C5 0.049(2) 0.062(2) 0.052(2) 0.0199(18) 0.0023(17) -0.0091(18)
C6 0.067(2) 0.056(2) 0.060(2) 0.0381(19) 0.0061(18) 0.0131(18)
C7 0.0360(15) 0.0357(15) 0.0247(15) 0.0093(12) -0.0008(12) 0.0172(13)
C8 0.0264(14) 0.0523(18) 0.0350(17) 0.0151(15) 0.0058(13) 0.0207(14)
C9 0.0223(13) 0.0385(15) 0.0288(15) 0.0118(13) 0.0072(11) 0.0113(12)
C10 0.0198(13) 0.0311(14) 0.0262(14) 0.0133(12) 0.0043(11) 0.0070(11)
C11 0.0167(12) 0.0272(13) 0.0272(14) 0.0130(12) 0.0028(11) 0.0076(11)
C12 0.0222(13) 0.0347(15) 0.0269(14) 0.0176(12) 0.0071(11) 0.0098(12)
C13 0.0381(17) 0.0492(18) 0.049(2) 0.0276(16) -0.0021(14) 0.0079(15)
C14 0.0369(16) 0.0467(18) 0.0371(18) 0.0083(15) 0.0049(14) 0.0187(14)
C15 0.045(2) 0.104(3) 0.0321(19) 0.0241(19) 0.0165(16) 0.004(2)
C16 0.0288(15) 0.0482(18) 0.0372(17) 0.0230(15) 0.0140(13) 0.0095(14)
C17 0.0286(15) 0.0407(17) 0.0402(18) 0.0117(15) 0.0066(13) -0.0061(13)
C18 0.0286(15) 0.0364(16) 0.0303(16) 0.0098(13) 0.0051(12) 0.0034(13)
C19 0.0221(13) 0.0268(13) 0.0223(14) 0.0089(11) 0.0042(11) 0.0060(11)
C20 0.0234(13) 0.0243(13) 0.0192(13) 0.0086(11) 0.0052(10) 0.0039(11)
C21 0.0256(13) 0.0249(13) 0.0280(14) 0.0122(12) 0.0091(11) 0.0062(11)
C22 0.0321(15) 0.058(2) 0.051(2) 0.0337(17) 0.0131(14) 0.0168(15)
C23 0.057(2) 0.0415(19) 0.070(2) 0.0091(18) 0.0088(18) 0.0246(17)
C24 0.0471(18) 0.058(2) 0.063(2) 0.0443(18) 0.0240(16) 0.0272(16)
C25 0.0345(15) 0.0225(13) 0.0275(15) 0.0071(12) 0.0075(12) 0.0051(12)
C26 0.0290(14) 0.0326(15) 0.0243(15) 0.0049(12) -0.0009(12) 0.0036(12)
C27 0.0240(13) 0.0320(15) 0.0244(14) 0.0083(12) 0.0015(11) 0.0071(11)
C28 0.0283(14) 0.0346(15) 0.0289(15) 0.0166(12) 0.0026(12) 0.0092(12)
C29 0.0295(15) 0.0460(17) 0.0317(16) 0.0174(14) 0.0006(12) 0.0129(13)
C30 0.0287(15) 0.0299(15) 0.0445(18) 0.0074(14) -0.0020(13) 0.0074(12)
C31 0.0257(14) 0.0282(14) 0.0332(16) 0.0098(12) 0.0045(12) 0.0123(12)
C32 0.0251(14) 0.0388(16) 0.0255(15) 0.0037(12) 0.0082(12) 0.0108(12)
C33 0.0247(14) 0.0469(17) 0.0333(17) 0.0088(14) 0.0069(12) 0.0110(13)
C34 0.072(2) 0.048(2) 0.052(2) 0.0208(18) 0.020(2) 0.0059(19)
C35 0.061(2) 0.065(2) 0.046(2) 0.0270(19) 0.0206(18) 0.0125(19)
C36 0.053(2) 0.065(2) 0.040(2) 0.0208(18) 0.0126(17) 0.0003(18)
N1 0.0183(10) 0.0262(11) 0.0207(11) 0.0092(9) 0.0051(9) 0.0085(9)
N2 0.0232(11) 0.0353(13) 0.0296(13) 0.0084(11) 0.0016(10) 0.0106(10)
Si1 0.0398(4) 0.0366(4) 0.0279(4) 0.0158(4) 0.0021(4) 0.0049(4)
Si2 0.0245(4) 0.0486(5) 0.0238(4) 0.0164(4) 0.0073(3) 0.0099(3)
Si3 0.0311(4) 0.0304(4) 0.0411(5) 0.0186(4) 0.0109(3) 0.0120(3)
P1 0.0191(3) 0.0278(4) 0.0198(3) 0.0087(3) 0.0028(3) 0.0067(3)
S1 0.0221(3) 0.0561(5) 0.0302(4) 0.0260(4) 0.0075(3) 0.0139(3)
S2 0.0246(3) 0.0273(3) 0.0269(4) 0.0077(3) 0.0098(3) 0.0039(3)
S3 0.0345(4) 0.0303(4) 0.0275(4) 0.0090(3) -0.0058(3) 0.0104(3)
Cu1 0.01800(16) 0.02937(18) 0.02007(18) 0.00946(14) 0.00229(12) 0.00638(13)

loop_
_atom_type_symbol
_atom_type_description
_atom_type_scat_dispersion_real
_atom_type_scat_dispersion_imag
_atom_type_scat_source
C C 0.0033 0.0016 'International Tables Vol C Tables 4.2.6.8 and 6.1.1.4'
H H 0.0000 0.0000 'International Tables Vol C Tables 4.2.6.8 and 6.1.1.4'
N N 0.0061 0.0033 'International Tables Vol C Tables 4.2.6.8 and 6.1.1.4'
Si Si 0.0817 0.0704 'International Tables Vol C Tables 4.2.6.8 and 6.1.1.4'
P P 0.1023 0.0942 'International Tables Vol C Tables 4.2.6.8 and 6.1.1.4'
S S 0.1246 0.1234 'International Tables Vol C Tables 4.2.6.8 and 6.1.1.4'
Cu Cu 0.3201 1.2651 'International Tables Vol C Tables 4.2.6.8 and 6.1.1.4'

loop_
_geom_angle_atom_site_label_1
_geom_angle_atom_site_label_2
_geom_angle_atom_site_label_3
_geom_angle
_geom_angle_site_symmetry_1
_geom_angle_site_symmetry_3
C9 C1 C2 121.9(2) . .
C9 C1 P1 125.6(2) . .
C2 C1 P1 112.43(17) . .
C1 C2 C3 119.9(2) . .
C1 C2 S1 116.85(18) . .
C3 C2 S1 123.25(19) . .
C7 C3 C2 116.1(2) . .
C7 C3 Si1 120.30(19) . .
C2 C3 Si1 123.60(19) . .
Si1 C4 H4A 109.5 . .
Si1 C4 H4B 109.5 . .
H4A C4 H4B 109.5 . .
Si1 C4 H4C 109.5 . .
H4A C4 H4C 109.5 . .
H4B C4 H4C 109.5 . .
Si1 C5 H5A 109.5 . .
Si1 C5 H5B 109.5 . .
H5A C5 H5B 109.5 . .
Si1 C5 H5C 109.5 . .
H5A C5 H5C 109.5 . .
H5B C5 H5C 109.5 . .
Si1 C6 H6A 109.5 . .
Si1 C6 H6B 109.5 . .
H6A C6 H6B 109.5 . .
Si1 C6 H6C 109.5 . .
H6A C6 H6C 109.5 . .
H6B C6 H6C 109.5 . .
C8 C7 C3 123.5(2) . .
C8 C7 H7 118.3 . .
C3 C7 H7 118.3 . .
C9 C8 C7 119.8(2) . .
C9 C8 H8 120.1 . .
C7 C8 H8 120.1 . .
C8 C9 C1 118.5(2) . .
C8 C9 H9 120.7 . .
C1 C9 H9 120.7 . .
C18 C10 C11 121.9(2) . .
C18 C10 P1 125.3(2) . .
C11 C10 P1 112.73(18) . .
C10 C11 C12 120.1(2) . .
C10 C11 S2 116.69(18) . .
C12 C11 S2 123.25(19) . .
C16 C12 C11 115.9(2) . .
C16 C12 Si2 120.31(19) . .
C11 C12 Si2 123.49(18) . .
Si2 C13 H13A 109.5 . .
Si2 C13 H13B 109.5 . .
H13A C13 H13B 109.5 . .
Si2 C13 H13C 109.5 . .
H13A C13 H13C 109.5 . .
H13B C13 H13C 109.5 . .
Si2 C14 H14A 109.5 . .
Si2 C14 H14B 109.5 . .
H14A C14 H14B 109.5 . .
Si2 C14 H14C 109.5 . .
H14A C14 H14C 109.5 . .
H14B C14 H14C 109.5 . .
Si2 C15 H15A 109.5 . .
Si2 C15 H15B 109.5 . .
H15A C15 H15B 109.5 . .
Si2 C15 H15C 109.5 . .
H15A C15 H15C 109.5 . .
H15B C15 H15C 109.5 . .
C17 C16 C12 123.8(2) . .
C17 C16 H16 118.1 . .
C12 C16 H16 118.1 . .
C18 C17 C16 119.1(3) . .
C18 C17 H17 120.4 . .
C16 C17 H17 120.4 . .
C17 C18 C10 119.2(3) . .
C17 C18 H18 120.4 . .
C10 C18 H18 120.4 . .
C27 C19 C20 121.7(2) . .
C27 C19 P1 126.33(19) . .
C20 C19 P1 111.89(17) . .
C19 C20 C21 120.3(2) . .
C19 C20 S3 116.15(18) . .
C21 C20 S3 123.51(18) . .
C25 C21 C20 116.1(2) . .
C25 C21 Si3 121.25(19) . .
C20 C21 Si3 122.61(18) . .
Si3 C22 H22A 109.5 . .
Si3 C22 H22B 109.5 . .
H22A C22 H22B 109.5 . .
Si3 C22 H22C 109.5 . .
H22A C22 H22C 109.5 . .
H22B C22 H22C 109.5 . .
Si3 C23 H23A 109.5 . .
Si3 C23 H23B 109.5 . .
H23A C23 H23B 109.5 . .
Si3 C23 H23C 109.5 . .
H23A C23 H23C 109.5 . .
H23B C23 H23C 109.5 . .
Si3 C24 H24A 109.5 . .
Si3 C24 H24B 109.5 . .
H24A C24 H24B 109.5 . .
Si3 C24 H24C 109.5 . .
H24A C24 H24C 109.5 . .
H24B C24 H24C 109.5 . .
C26 C25 C21 123.6(2) . .
C26 C25 H25 118.2 . .
C21 C25 H25 118.2 . .
C27 C26 C25 119.9(2) . .
C27 C26 H26 120.0 . .
C25 C26 H26 120.0 . .
C26 C27 C19 118.3(2) . .
C26 C27 H27 120.8 . .
C19 C27 H27 120.8 . .
N1 C28 C29 110.1(2) . .
N1 C28 H28A 109.6 . .
C29 C28 H28A 109.6 . .
N1 C28 H28B 109.6 . .
C29 C28 H28B 109.6 . .
H28A C28 H28B 108.2 . .
N2 C29 C28 111.4(2) . .
N2 C29 H29A 109.4 . .
C28 C29 H29A 109.4 . .
N2 C29 H29B 109.4 . .
C28 C29 H29B 109.4 . .
H29A C29 H29B 108.0 . .
N2 C30 C31 110.7(2) . .
N2 C30 H30A 109.5 . .
C31 C30 H30A 109.5 . .
N2 C30 H30B 109.5 . .
C31 C30 H30B 109.5 . .
H30A C30 H30B 108.1 . .
N1 C31 C30 110.34(19) . .
N1 C31 H31A 109.6 . .
C30 C31 H31A 109.6 . .
N1 C31 H31B 109.6 . .
C30 C31 H31B 109.6 . .
H31A C31 H31B 108.1 . .
N1 C32 C33 109.9(2) . .
N1 C32 H32A 109.7 . .
C33 C32 H32A 109.7 . .
N1 C32 H32B 109.7 . .
C33 C32 H32B 109.7 . .
H32A C32 H32B 108.2 . .
N2 C33 C32 111.4(2) . .
N2 C33 H33A 109.4 . .
C32 C33 H33A 109.4 . .
N2 C33 H33B 109.4 . .
C32 C33 H33B 109.4 . .
H33A C33 H33B 108.0 . .
C35 C34 C36 120.2(3) . 2_576
C35 C34 H34 119.9 . .
C36 C34 H34 119.9 2_576 .
C34 C35 C36 119.1(3) . .
C34 C35 H35 120.4 . .
C36 C35 H35 120.4 . .
C35 C36 C34 120.7(3) . 2_576
C35 C36 H36 119.7 . .
C34 C36 H36 119.7 2_576 .
C32 N1 C28 107.82(18) . .
C32 N1 C31 107.67(19) . .
C28 N1 C31 107.73(19) . .
C32 N1 Cu1 112.59(14) . .
C28 N1 Cu1 109.65(14) . .
C31 N1 Cu1 111.21(14) . .
C33 N2 C29 108.3(2) . .
C33 N2 C30 108.3(2) . .
C29 N2 C30 108.7(2) . .
C4 Si1 C5 110.28(17) . .
C4 Si1 C6 108.75(16) . .
C5 Si1 C6 108.60(16) . .
C4 Si1 C3 111.25(13) . .
C5 Si1 C3 110.17(13) . .
C6 Si1 C3 107.71(13) . .
C13 Si2 C14 113.00(13) . .
C13 Si2 C15 106.97(15) . .
C14 Si2 C15 107.68(16) . .
C13 Si2 C12 106.10(13) . .
C14 Si2 C12 113.34(12) . .
C15 Si2 C12 109.55(13) . .
C22 Si3 C23 108.43(15) . .
C22 Si3 C24 109.78(14) . .
C23 Si3 C24 109.38(15) . .
C22 Si3 C21 110.65(12) . .
C23 Si3 C21 107.49(13) . .
C24 Si3 C21 111.04(12) . .
C19 P1 C10 109.97(12) . .
C19 P1 C1 108.41(11) . .
C10 P1 C1 109.11(11) . .
C19 P1 Cu1 109.77(8) . .
C10 P1 Cu1 110.95(8) . .
C1 P1 Cu1 108.58(8) . .
C2 S1 Cu1 104.50(8) . .
C11 S2 Cu1 105.78(9) . .
C20 S3 Cu1 104.35(8) . .
N1 Cu1 P1 179.27(6) . .
N1 Cu1 S1 100.02(6) . .
P1 Cu1 S1 80.45(2) . .
N1 Cu1 S2 99.93(6) . .
P1 Cu1 S2 80.27(2) . .
S1 Cu1 S2 120.83(3) . .
N1 Cu1 S3 100.48(6) . .
P1 Cu1 S3 78.81(2) . .
S1 Cu1 S3 116.65(3) . .
S2 Cu1 S3 113.42(3) . .

loop_
_geom_bond_atom_site_label_1
_geom_bond_atom_site_label_2
_geom_bond_distance
_geom_bond_site_symmetry_2
C1 C9 1.388(3) .
C1 C2 1.404(3) .
C1 P1 1.796(2) .
C2 C3 1.420(3) .
C2 S1 1.765(2) .
C3 C7 1.398(3) .
C3 Si1 1.881(3) .
C4 Si1 1.859(3) .
C4 H4A 0.9800 .
C4 H4B 0.9800 .
C4 H4C 0.9800 .
C5 Si1 1.860(3) .
C5 H5A 0.9800 .
C5 H5B 0.9800 .
C5 H5C 0.9800 .
C6 Si1 1.868(3) .
C6 H6A 0.9800 .
C6 H6B 0.9800 .
C6 H6C 0.9800 .
C7 C8 1.389(4) .
C7 H7 0.9500 .
C8 C9 1.383(4) .
C8 H8 0.9500 .
C9 H9 0.9500 .
C10 C18 1.387(3) .
C10 C11 1.403(3) .
C10 P1 1.794(2) .
C11 C12 1.414(3) .
C11 S2 1.772(2) .
C12 C16 1.407(3) .
C12 Si2 1.887(3) .
C13 Si2 1.858(3) .
C13 H13A 0.9800 .
C13 H13B 0.9800 .
C13 H13C 0.9800 .
C14 Si2 1.865(3) .
C14 H14A 0.9800 .
C14 H14B 0.9800 .
C14 H14C 0.9800 .
C15 Si2 1.870(3) .
C15 H15A 0.9800 .
C15 H15B 0.9800 .
C15 H15C 0.9800 .
C16 C17 1.390(4) .
C16 H16 0.9500 .
C17 C18 1.377(4) .
C17 H17 0.9500 .
C18 H18 0.9500 .
C19 C27 1.393(3) .
C19 C20 1.404(3) .
C19 P1 1.791(2) .
C20 C21 1.412(3) .
C20 S3 1.769(2) .
C21 C25 1.400(3) .
C21 Si3 1.894(2) .
C22 Si3 1.858(3) .
C22 H22A 0.9800 .
C22 H22B 0.9800 .
C22 H22C 0.9800 .
C23 Si3 1.865(3) .
C23 H23A 0.9800 .
C23 H23B 0.9800 .
C23 H23C 0.9800 .
C24 Si3 1.872(3) .
C24 H24A 0.9800 .
C24 H24B 0.9800 .
C24 H24C 0.9800 .
C25 C26 1.386(3) .
C25 H25 0.9500 .
C26 C27 1.384(3) .
C26 H26 0.9500 .
C27 H27 0.9500 .
C28 N1 1.494(3) .
C28 C29 1.541(3) .
C28 H28A 0.9900 .
C28 H28B 0.9900 .
C29 N2 1.463(3) .
C29 H29A 0.9900 .
C29 H29B 0.9900 .
C30 N2 1.468(3) .
C30 C31 1.547(3) .
C30 H30A 0.9900 .
C30 H30B 0.9900 .
C31 N1 1.498(3) .
C31 H31A 0.9900 .
C31 H31B 0.9900 .
C32 N1 1.490(3) .
C32 C33 1.549(3) .
C32 H32A 0.9900 .
C32 H32B 0.9900 .
C33 N2 1.459(3) .
C33 H33A 0.9900 .
C33 H33B 0.9900 .
C34 C35 1.369(5) .
C34 C36 1.393(5) 2_576
C34 H34 0.9500 .
C35 C36 1.378(5) .
C35 H35 0.9500 .
C36 C34 1.393(5) 2_576
C36 H36 0.9500 .
N1 Cu1 2.0080(18) .
P1 Cu1 2.1465(7) .
S1 Cu1 2.3298(7) .
S2 Cu1 2.3390(7) .
S3 Cu1 2.3421(7) .
